data_1507516
loop_
_publ_author_name
'Davis, Claude J.'
'Lewis, Patrick T.'
'Billodeaux, Damon R.'
'Fronczek, Frank R.'
'Escobedo, Jorge O.'
'Strongin, Robert M.'

_publ_section_title
;
 Solid-State Supramolecular Structures of Resorcinol&#x2212;Arylboronic
 Acid Compounds
;
_journal_issue 16
_journal_name_full 'Organic Letters'
_journal_page_first 2443
_journal_paper_doi 10.1021/ol0160194
_journal_volume 3
_journal_year 2001
_chemical_formula_moiety 'C56 H52 O16 B4, 6(C H4 O1), 4(C2 H6 O)'
_chemical_formula_sum 'C70 H100 B4 O26'
_chemical_formula_weight 1400.81
_chemical_name_systematic ' ?'
_space_group_IT_number 2
_symmetry_cell_setting triclinic
_symmetry_space_group_name_Hall '-P 1'
_symmetry_space_group_name_H-M 'P -1'
_cell_angle_alpha 74.72(2)
_cell_angle_beta 66.281(8)
_cell_angle_gamma 81.38(2)
_cell_formula_units_Z 1
_cell_length_a 12.105(1)
_cell_length_b 12.145(4)
_cell_length_c 13.547(2)
_cell_measurement_reflns_used 25
_cell_measurement_temperature 150
_cell_measurement_theta_max 21.4
_cell_measurement_theta_min 10.8
_cell_volume 1756.8(7)
_computing_cell_refinement CAD4_(Enraf-Nonius,_1994)
_computing_data_collection CAD4_(Enraf-Nonius,_1994)
_computing_data_reduction process_MolEN_(Fair,_1990)
_computing_publication_material BTABLE_PTABLE_CIF_IN_MolEN_(Fair,_1990)
_computing_structure_refinement LSFM_MolEN_(Fair,_1990)
_computing_structure_solution Direct_methods_(SIR,_Burla_et_al.,_1989)
_diffrn_ambient_temperature 150
_diffrn_measurement_device Enraf_Nonius_CAD4
_diffrn_measurement_method \q/2\q
_diffrn_radiation_monochromator graphite
_diffrn_radiation_source sealed_tube
_diffrn_radiation_type Mo-K\a
_diffrn_radiation_wavelength 0.71073
_diffrn_reflns_av_R_equivalents 0.023
_diffrn_reflns_limit_h_max 16
_diffrn_reflns_limit_h_min -15
_diffrn_reflns_limit_k_max 16
_diffrn_reflns_limit_k_min 0
_diffrn_reflns_limit_l_max 18
_diffrn_reflns_limit_l_min -17
_diffrn_reflns_number 9081
_diffrn_reflns_theta_max 28.3
_diffrn_reflns_theta_min 2.5
_diffrn_standards_decay_% 1.9
_diffrn_standards_interval_time 60
_diffrn_standards_number 3
_exptl_absorpt_coefficient_mu 0.093
_exptl_absorpt_correction_type none
_exptl_crystal_colour colorless
_exptl_crystal_density_diffrn 1.324
_exptl_crystal_density_method none
_exptl_crystal_description prism
_exptl_crystal_F_000 748
_exptl_crystal_size_max 0.59
_exptl_crystal_size_mid 0.47
_exptl_crystal_size_min 0.40
_refine_diff_density_max 1.25
_refine_diff_density_min -0.15
_refine_ls_abs_structure_details ' ?'
_refine_ls_extinction_coef 5.3(9)E-7
_refine_ls_extinction_method isotropic_(Zachariasen,_1963)
_refine_ls_goodness_of_fit_all 3.931
_refine_ls_goodness_of_fit_obs 3.697
_refine_ls_hydrogen_treatment mixed
_refine_ls_matrix_type full
_refine_ls_number_constraints 0
_refine_ls_number_parameters 480
_refine_ls_number_reflns 4789
_refine_ls_number_restraints 9
_refine_ls_R_factor_all 0.151
_refine_ls_R_factor_obs 0.084
_refine_ls_shift/esd_max 0.029
_refine_ls_shift/esd_mean 0.002
_refine_ls_structure_factor_coef F
_refine_ls_weighting_details 'w = 4Fo^2^/(\s^2^(Fo^2^) + 0.0004 Fo^4^)'
_refine_ls_weighting_scheme calc
_refine_ls_wR_factor_all 0.095
_refine_ls_wR_factor_obs 0.089
_reflns_number_observed 4789
_reflns_number_total 8678
_reflns_observed_criterion >3.0\s(I)
_cod_data_source_file ol0160194_s1.cif
_cod_data_source_block compound_2
_cod_depositor_comments
;
The following automatic conversions were performed:

'_refine_ls_weighting_scheme' value '4Fo^2^/(\s^2^(Fo^2^) + 0.0004
Fo^4^)' was changed to 'calc'. New tag '_refine_ls_weighting_details'
was created. The value of the new tag was set to 'w =
4Fo^2^/(\s^2^(Fo^2^) + 0.0004 Fo^4^)'.

Automatic conversion script
Id: cif_fix_values 3143 2015-03-26 13:38:13Z robertas 
;
_cod_original_sg_symbol_H-M P-1
_cod_original_formula_sum 'C70 H100 O26 B4'
_cod_database_code 1507516

loop_
_symmetry_equiv_pos_as_xyz
x,y,z
-x,-y,-z

loop_
_atom_site_aniso_label
_atom_site_aniso_U_11
_atom_site_aniso_U_22
_atom_site_aniso_U_33
_atom_site_aniso_U_12
_atom_site_aniso_U_13
_atom_site_aniso_U_23
_atom_site_aniso_type_symbol
O1 0.027(1) 0.025(2) 0.045(1) 0.005(1) -0.0250(9) -0.004(1) O
O2 0.022(1) 0.022(1) 0.047(1) -0.002(1) -0.0205(9) -0.006(1) O
O3 0.045(2) 0.028(2) 0.027(1) -0.011(1) -0.002(1) -0.000(1) O
O4 0.026(1) 0.021(1) 0.033(1) 0.000(1) -0.009(1) -0.008(1) O
O5 0.020(1) 0.062(2) 0.036(1) 0.001(1) -0.013(1) -0.016(1) O
O6 0.017(1) 0.061(2) 0.036(1) 0.002(1) -0.009(1) -0.016(1) O
O7 0.020(1) 0.049(2) 0.037(1) -0.006(1) -0.015(1) -0.005(1) O
O8 0.017(1) 0.061(2) 0.034(2) 0.000(1) -0.006(1) -0.004(2) O
C1 0.019(2) 0.021(2) 0.024(2) 0.006(2) -0.011(1) -0.006(2) C
C2 0.016(2) 0.027(2) 0.033(2) 0.002(2) -0.015(1) -0.011(2) C
C3 0.017(2) 0.020(2) 0.024(2) -0.003(2) -0.006(1) -0.006(1) C
C4 0.014(2) 0.020(2) 0.022(2) 0.002(1) -0.009(1) -0.004(1) C
C5 0.014(2) 0.027(2) 0.021(2) -0.001(1) -0.008(1) -0.009(1) C
C6 0.015(2) 0.019(2) 0.019(2) 0.001(1) -0.005(1) -0.008(1) C
C7 0.015(2) 0.020(2) 0.021(2) 0.001(2) -0.008(1) -0.003(1) C
C8 0.013(2) 0.022(2) 0.024(2) 0.002(1) -0.008(1) -0.007(1) C
C9 0.021(2) 0.027(2) 0.025(2) -0.006(2) -0.008(1) -0.001(2) C
C10 0.024(2) 0.015(2) 0.031(2) -0.001(2) -0.010(1) -0.004(2) C
C11 0.018(2) 0.020(2) 0.035(2) 0.002(2) -0.014(1) -0.011(1) C
C12 0.014(2) 0.023(2) 0.023(2) -0.003(1) -0.009(1) -0.003(1) C
C13 0.013(2) 0.021(2) 0.027(2) -0.001(1) -0.008(1) -0.004(2) C
C14 0.014(2) 0.022(2) 0.023(2) -0.003(1) -0.008(1) -0.004(1) C
C15 0.015(2) 0.019(2) 0.023(2) 0.000(1) -0.008(1) -0.005(1) C
C16 0.017(2) 0.037(3) 0.021(2) -0.003(2) -0.005(1) 0.002(2) C
C17 0.021(2) 0.037(3) 0.028(2) 0.000(2) -0.015(1) -0.001(2) C
C18 0.017(2) 0.021(2) 0.027(2) 0.001(2) -0.009(1) -0.005(2) C
C19 0.022(2) 0.027(2) 0.022(2) -0.003(2) -0.004(1) -0.003(2) C
C20 0.022(2) 0.028(2) 0.025(2) 0.004(2) -0.012(1) -0.005(2) C
C21 0.025(2) 0.073(4) 0.047(3) -0.004(3) -0.003(2) -0.009(3) C
C22 0.017(2) 0.018(2) 0.020(2) -0.000(2) -0.007(1) -0.000(2) C
C23 0.019(2) 0.034(2) 0.020(2) -0.001(2) -0.003(1) -0.010(2) C
C24 0.027(2) 0.034(2) 0.026(2) -0.002(2) -0.014(1) -0.007(2) C
C25 0.018(2) 0.019(2) 0.022(2) -0.001(2) -0.007(1) -0.001(2) C
C26 0.020(2) 0.035(2) 0.023(2) -0.002(2) -0.005(1) -0.008(2) C
C27 0.021(2) 0.035(2) 0.022(2) 0.001(2) -0.013(1) -0.005(2) C
C28 0.018(2) 0.089(4) 0.056(3) 0.009(2) -0.006(2) -0.037(2) C
B1 0.020(2) 0.024(3) 0.030(2) -0.003(2) -0.010(2) -0.003(2) B
B2 0.021(2) 0.025(3) 0.034(2) -0.002(2) -0.012(2) -0.004(2) B
O1S 0.087(2) 0.034(2) 0.045(2) 0.012(2) -0.024(2) -0.008(2) O
C1S 0.061(3) 0.046(4) 0.100(4) -0.009(3) -0.026(3) -0.005(3) C
O2S 0.124(5) 0.309(8) 0.133(4) -0.019(5) -0.034(3) -0.069(5) O
C2S 0.100(5) 0.037(3) 0.097(4) -0.006(3) -0.022(4) -0.022(3) C
C3S 0.067(3) 0.063(4) 0.073(3) -0.011(3) -0.024(3) -0.014(3) C
O3S 0.287(8) 0.205(8) 0.232(7) 0.001(7) -0.140(5) -0.010(6) O
C4S 0.069(4) 0.152(5) 0.151(4) 0.023(4) -0.051(3) -0.101(3) C
C5S 0.107(5) 0.109(6) 0.073(4) 0.003(5) -0.034(3) -0.024(4) C
O4aS 0.044(3) 0.093(4) 0.064(3) 0.015(3) -0.030(2) -0.047(2) O
O4bS 0.058(5) 0.158(9) 0.034(4) -0.057(5) -0.019(3) 0.005(5) O
C6S 0.097(4) 0.069(4) 0.051(3) -0.012(3) -0.037(2) -0.012(3) C
O5S 0.151(3) 0.331(7) 0.051(2) -0.149(3) -0.043(2) 0.026(3) O
C7S 0.38(1) 0.081(5) 0.094(5) 0.037(7) -0.094(6) -0.047(4) C

loop_
_atom_site_label
_atom_site_fract_x
_atom_site_fract_y
_atom_site_fract_z
_atom_site_U_iso_or_equiv
_atom_site_occupancy
_atom_site_thermal_displace_type
_atom_site_calc_flag
_atom_site_calc_attached_atom
_atom_site_type_symbol
O1 0.4081(2) 0.1237(2) 0.2100(2) 0.032(1) 1.000 Uij ? ? O
O2 0.4377(2) -0.2806(2) 0.3582(2) 0.028(1) 1.000 Uij ? ? O
O3 0.6387(3) 0.3943(3) 0.1386(2) 0.032(2) 1.000 Uij ? ? O
O4 0.3878(2) 0.4946(2) 0.4851(2) 0.026(1) 1.000 Uij ? ? O
O5 1.1951(2) 0.0674(3) 0.2120(2) 0.035(2) 1.000 Uij ? ? O
O6 1.2148(2) 0.0704(3) 0.0326(2) 0.033(2) 1.000 Uij ? ? O
O7 -0.2302(2) 0.3069(3) 0.6607(2) 0.033(2) 1.000 Uij ? ? O
O8 -0.2418(2) 0.2613(3) 0.8442(2) 0.033(2) 1.000 Uij ? ? O
C1 0.4631(3) 0.0292(3) 0.2580(3) 0.021(2) 1.000 Uij ? ? C
C2 0.4182(3) -0.0787(4) 0.2881(3) 0.025(2) 1.000 Uij ? ? C
C3 0.4784(3) -0.1720(3) 0.3308(3) 0.020(2) 1.000 Uij ? ? C
C4 0.5822(3) -0.1615(3) 0.3480(3) 0.018(2) 1.000 Uij ? ? C
C5 0.6226(3) -0.0508(3) 0.3188(3) 0.020(2) 1.000 Uij ? ? C
C6 0.5671(3) 0.0459(3) 0.2718(3) 0.018(2) 1.000 Uij ? ? C
C7 0.6206(3) 0.1616(3) 0.2282(3) 0.019(2) 1.000 Uij ? ? C
C8 0.5540(3) 0.2482(3) 0.2988(3) 0.019(2) 1.000 Uij ? ? C
C9 0.5684(3) 0.3657(4) 0.2494(3) 0.024(2) 1.000 Uij ? ? C
C10 0.5132(3) 0.4480(3) 0.3102(3) 0.022(2) 1.000 Uij ? ? C
C11 0.4442(3) 0.4153(3) 0.4223(3) 0.023(2) 1.000 Uij ? ? C
C12 0.4290(3) 0.3001(3) 0.4757(3) 0.019(2) 1.000 Uij ? ? C
C13 0.4846(3) 0.2188(3) 0.4114(3) 0.020(2) 1.000 Uij ? ? C
C14 0.3582(3) 0.2667(3) 0.6001(3) 0.019(2) 1.000 Uij ? ? C
C15 0.2216(3) 0.2633(3) 0.6337(3) 0.019(2) 1.000 Uij ? ? C
C16 0.1673(3) 0.3201(4) 0.5603(3) 0.024(2) 1.000 Uij ? ? C
C17 0.0424(3) 0.3238(4) 0.5916(3) 0.028(2) 1.000 Uij ? ? C
C18 -0.0338(3) 0.2724(3) 0.6966(3) 0.021(2) 1.000 Uij ? ? C
C19 0.0221(3) 0.2154(4) 0.7702(3) 0.024(2) 1.000 Uij ? ? C
C20 0.1465(3) 0.2110(4) 0.7395(3) 0.025(2) 1.000 Uij ? ? C
C21 -0.3710(4) 0.2799(5) 0.8857(4) 0.044(3) 1.000 Uij ? ? C
C22 0.7551(3) 0.1516(3) 0.2037(3) 0.018(2) 1.000 Uij ? ? C
C23 0.8005(3) 0.1566(4) 0.2821(3) 0.024(2) 1.000 Uij ? ? C
C24 0.9241(3) 0.1353(4) 0.2609(3) 0.029(2) 1.000 Uij ? ? C
C25 1.0060(3) 0.1113(3) 0.1619(3) 0.019(2) 1.000 Uij ? ? C
C26 0.9597(3) 0.1110(4) 0.0820(3) 0.025(2) 1.000 Uij ? ? C
C27 0.8367(3) 0.1300(4) 0.1030(3) 0.025(2) 1.000 Uij ? ? C
C28 1.3427(4) 0.0447(5) 0.0002(4) 0.045(3) 1.000 Uij ? ? C
B1 1.1432(4) 0.0831(4) 0.1362(4) 0.024(2) 1.000 Uij ? ? B
B2 -0.1736(4) 0.2796(4) 0.7341(4) 0.026(2) 1.000 Uij ? ? B
O1S 0.6730(3) 0.6184(3) 0.0604(3) 0.051(2) 1.000 Uij ? ? O
C1S 0.7332(5) 0.6606(5) 0.1127(5) 0.065(4) 1.000 Uij ? ? C
O2S 0.0935(6) 0.4428(7) 1.0986(5) 0.172(6) 1.000 Uij ? ? O
C2S 0.0811(6) 0.5756(5) 1.0642(5) 0.071(4) 1.000 Uij ? ? C
C3S 0.0953(5) 0.5992(5) 0.9392(5) 0.068(4) 1.000 Uij ? ? C
O3S 0.3304(8) 0.3448(8) 0.1460(6) 0.239(7) 1.000 Uij ? ? O
C4S 0.2679(6) 0.3965(6) 0.2429(6) 0.116(4) 1.000 Uij ? ? C
C5S 0.1446(6) 0.3453(7) 0.2868(5) 0.095(5) 1.000 Uij ? ? C
O4aS 0.0975(5) 0.1186(5) 0.4171(4) 0.064(3) 0.600 Uij ? ? O
O4bS 0.0918(8) 0.018(1) 0.4338(7) 0.067(6) 0.400 Uij ? ? O
C6S 0.1698(5) 0.0727(5) 0.4757(4) 0.070(3) 1.000 Uij ? ? C
O5S 0.1350(4) 0.6304(6) 0.5598(4) 0.137(4) 1.000 Uij ? ? O
C7S 0.120(1) 0.5972(7) 0.6532(6) 0.142(7) 1.000 Uij ? ? C
H1OH 0.347(4) 0.104(4) 0.201(4) 0.1013 1.000 Uiso ? ? H
H2OH 0.382(4) -0.285(4) 0.351(4) 0.1013 1.000 Uiso ? ? H
H3OH 0.6571 0.4809 0.1064 0.1013 1.000 Uiso ? ? H
H4OH 0.410(4) 0.549(4) 0.449(4) 0.1013 1.000 Uiso ? ? H
H5OH 1.146(4) 0.088(4) 0.276(4) 0.1013 1.000 Uiso ? ? H
H7OH -0.167(4) 0.325(4) 0.573(4) 0.1013 1.000 Uiso ? ? H
H2 0.3464 -0.0880 0.2793 0.0304 1.000 Uiso calc C2 H
H5 0.6917 -0.0410 0.3317 0.0249 1.000 Uiso calc C5 H
H7 0.6098 0.1921 0.1603 0.0250 1.000 Uiso calc C7 H
H10 0.5226 0.5267 0.2752 0.0307 1.000 Uiso calc C10 H
H13 0.4743 0.1402 0.4464 0.0267 1.000 Uiso calc C13 H
H14 0.3720 0.3206 0.6331 0.0252 1.000 Uiso calc C14 H
H16 0.2161 0.3570 0.4874 0.0355 1.000 Uiso calc C16 H
H17 0.0083 0.3629 0.5390 0.0368 1.000 Uiso calc C17 H
H19 -0.0266 0.1786 0.8432 0.0333 1.000 Uiso calc C19 H
H20 0.1809 0.1715 0.7917 0.0323 1.000 Uiso calc C20 H
H21a -0.4022 0.2626 0.9643 0.0685 1.000 Uiso calc C21 H
H21b -0.3913 0.3576 0.8592 0.0685 1.000 Uiso calc C21 H
H21c -0.4049 0.2320 0.8611 0.0685 1.000 Uiso calc C21 H
H23 0.7473 0.1744 0.3504 0.0328 1.000 Uiso calc C23 H
H24 0.9526 0.1375 0.3162 0.0359 1.000 Uiso calc C24 H
H26 1.0136 0.0976 0.0121 0.0351 1.000 Uiso calc C26 H
H27 0.8082 0.1281 0.0476 0.0327 1.000 Uiso calc C27 H
H28a 1.3767 0.0392 -0.0750 0.0704 1.000 Uiso calc C28 H
H28b 1.3791 0.1037 0.0088 0.0704 1.000 Uiso calc C28 H
H28c 1.3567 -0.0259 0.0455 0.0704 1.000 Uiso calc C28 H
H1OS 0.7544 0.6013 -0.0096 0.1013 1.000 Uiso ? ? H
H1aS 0.7554 0.5992 0.1624 0.0938 1.000 Uiso calc C1S H
H1bS 0.6809 0.7143 0.1524 0.0938 1.000 Uiso calc C1S H
H1cS 0.8037 0.6969 0.0582 0.0938 1.000 Uiso calc C1S H

loop_
_atom_type_symbol
_atom_type_scat_dispersion_real
_atom_type_scat_dispersion_imag
_atom_type_scat_source
C 0.002 0.002 International_Tables_Vol_IV_Table_2.3.1
H 0.000 0.000 International_Tables_Vol_IV_Table_2.3.1
O 0.008 0.006 International_Tables_Vol_IV_Table_2.3.1
B 0.000 0.001 International_Tables_Vol_IV_Table_2.3.1

loop_
_geom_angle_atom_site_label_1
_geom_angle_atom_site_label_2
_geom_angle_atom_site_label_3
_geom_angle
_geom_angle_site_symmetry_2
_geom_angle_site_symmetry_3
C1 O1 H1OH 110(3) . .
C3 O2 H2OH 116(4) . .
C9 O3 H3OH 115 . .
C11 O4 H4OH 105(4) . .
B1 O5 H5OH 114(3) . .
C28 O6 B1 122.1(4) . .
B2 O7 H7OH 113(3) . .
C21 O8 B2 122.0(4) . .
O1 C1 C2 121.0(4) . .
O1 C1 C6 117.5(4) . .
C2 C1 C6 121.5(4) . .
C1 C2 C3 119.6(4) . .
O2 C3 C2 120.8(4) . .
O2 C3 C4 117.3(3) . .
C2 C3 C4 122.0(4) . .
C3 C4 C5 116.4(3) . .
C3 C4 C14 119.7(4) . 2_656
C5 C4 C14 123.9(4) . 2_656
C4 C5 C6 123.8(4) . .
C1 C6 C5 116.7(4) . .
C1 C6 C7 120.3(3) . .
C5 C6 C7 122.8(4) . .
C6 C7 C8 114.5(3) . .
C6 C7 C22 111.4(3) . .
C8 C7 C22 112.2(4) . .
C7 C8 C9 118.7(3) . .
C7 C8 C13 124.0(3) . .
C9 C8 C13 117.2(4) . .
O3 C9 C8 117.0(4) . .
O3 C9 C10 121.8(3) . .
C8 C9 C10 121.2(3) . .
C9 C10 C11 119.9(3) . .
O4 C11 C10 121.5(3) . .
O4 C11 C12 117.4(3) . .
C10 C11 C12 121.2(4) . .
C11 C12 C13 117.6(3) . .
C11 C12 C14 119.9(4) . .
C13 C12 C14 122.4(3) . .
C8 C13 C12 122.9(3) . .
C4 C14 C12 110.5(3) 2_656 .
C4 C14 C15 115.6(3) 2_656 .
C12 C14 C15 114.4(4) . .
C14 C15 C16 120.3(3) . .
C14 C15 C20 122.2(4) . .
C16 C15 C20 117.4(3) . .
C15 C16 C17 121.2(3) . .
C16 C17 C18 122.2(4) . .
C17 C18 C19 116.1(4) . .
C17 C18 B2 122.8(4) . .
C19 C18 B2 121.0(3) . .
C18 C19 C20 122.0(3) . .
C15 C20 C19 121.2(4) . .
C7 C22 C23 122.0(3) . .
C7 C22 C27 119.9(4) . .
C23 C22 C27 118.0(4) . .
C22 C23 C24 120.5(4) . .
C23 C24 C25 122.2(5) . .
C24 C25 C26 116.8(4) . .
C24 C25 B1 124.0(4) . .
C26 C25 B1 119.3(4) . .
C25 C26 C27 121.5(4) . .
C22 C27 C26 121.0(4) . .
O5 B1 O6 118.2(4) . .
O5 B1 C25 124.1(4) . .
O6 B1 C25 117.7(5) . .
O7 B2 O8 119.0(4) . .
O7 B2 C18 122.7(4) . .
O8 B2 C18 118.3(5) . .
O2S C2S C3S 103.5(6) . .
O3S C4S C5S 99.2(7) . .

loop_
_geom_bond_atom_site_label_1
_geom_bond_atom_site_label_2
_geom_bond_distance
_geom_bond_site_symmetry_2
O1 C1 1.382(5) .
O1 H1OH 0.87(6) .
O2 C3 1.382(5) .
O2 H2OH 0.72(6) .
O3 C9 1.373(4) .
O3 H3OH 1.05 .
O4 C11 1.373(5) .
O4 H4OH 0.72(5) .
O5 B1 1.366(7) .
O5 H5OH 0.90(5) .
O6 C28 1.438(5) .
O6 B1 1.356(5) .
O7 B2 1.369(7) .
O7 H7OH 1.11(4) .
O8 C21 1.438(5) .
O8 B2 1.358(5) .
C1 C2 1.390(6) .
C1 C6 1.395(6) .
C2 C3 1.376(5) .
C3 C4 1.396(6) .
C4 C5 1.402(6) .
C4 C14 1.518(5) 2_656
C5 C6 1.396(5) .
C6 C7 1.507(6) .
C7 C8 1.526(6) .
C7 C22 1.517(5) .
C8 C9 1.412(6) .
C8 C13 1.389(5) .
C9 C10 1.383(6) .
C10 C11 1.387(5) .
C11 C12 1.396(5) .
C12 C13 1.403(6) .
C12 C14 1.524(5) .
C14 C15 1.533(5) .
C15 C16 1.387(6) .
C15 C20 1.388(4) .
C16 C17 1.394(6) .
C17 C18 1.383(5) .
C18 C19 1.403(6) .
C18 B2 1.555(6) .
C19 C20 1.388(6) .
C22 C23 1.396(7) .
C22 C27 1.390(5) .
C23 C24 1.402(6) .
C24 C25 1.383(5) .
C25 C26 1.405(7) .
C25 B1 1.557(6) .
C26 C27 1.394(6) .
O1S C1S 1.42(1) .
O2S C2S 1.56(1) .
C2S C3S 1.58(1) .
O3S C4S 1.48(1) .
C4S C5S 1.53(1) .
O4aS O4bS 1.19(1) .
O4aS C6S 1.374(9) .
O4bS C6S 1.57(1) .
O5S C7S 1.17(1) .

loop_
_geom_torsion_atom_site_label_1
_geom_torsion_atom_site_label_2
_geom_torsion_atom_site_label_3
_geom_torsion_atom_site_label_4
_geom_torsion
C28 O6 B1 O5 -1.9(7)
C28 O6 B1 C25 179.8(4)
C21 O8 B2 O7 -5.8(7)
C21 O8 B2 C18 172.2(4)
O1 C1 C2 C3 176.8(3)
C6 C1 C2 C3 -1.2(6)
O1 C1 C6 C5 -179.0(3)
O1 C1 C6 C7 -4.2(5)
C2 C1 C6 C5 -0.8(5)
C2 C1 C6 C7 173.9(3)
C1 C2 C3 O2 -178.0(3)
C1 C2 C3 C4 1.9(6)
O2 C3 C4 C5 179.5(3)
C2 C3 C4 C5 -0.5(5)
C3 C4 C5 C6 -1.8(5)
C4 C5 C6 C1 2.4(5)
C4 C5 C6 C7 -172.2(3)
C1 C6 C7 C8 77.3(4)
C1 C6 C7 C22 -154.0(3)
C5 C6 C7 C8 -108.3(4)
C5 C6 C7 C22 20.4(5)
C6 C7 C8 C9 -158.5(4)
C6 C7 C8 C13 25.3(6)
C22 C7 C8 C9 73.2(5)
C22 C7 C8 C13 -102.9(5)
C6 C7 C22 C23 -92.0(5)
C6 C7 C22 C27 84.0(4)
C8 C7 C22 C23 37.9(5)
C8 C7 C22 C27 -146.1(4)
C7 C8 C9 O3 2.5(6)
C7 C8 C9 C10 -178.0(4)
C13 C8 C9 O3 178.9(4)
C13 C8 C9 C10 -1.6(6)
C7 C8 C13 C12 176.7(4)
C9 C8 C13 C12 0.5(6)
O3 C9 C10 C11 -179.2(4)
C8 C9 C10 C11 1.3(7)
C9 C10 C11 O4 -179.8(4)
C9 C10 C11 C12 0.0(7)
O4 C11 C12 C13 178.8(4)
O4 C11 C12 C14 -3.4(6)
C10 C11 C12 C13 -1.0(6)
C10 C11 C12 C14 176.7(4)
C11 C12 C13 C8 0.7(6)
C14 C12 C13 C8 -177.0(4)
C11 C12 C14 C15 86.8(5)
C13 C12 C14 C15 -95.5(5)
C12 C14 C15 C16 -19.1(6)
C12 C14 C15 C20 165.3(4)
C14 C15 C16 C17 -176.1(4)
C20 C15 C16 C17 -0.3(7)
C14 C15 C20 C19 175.8(4)
C16 C15 C20 C19 0.0(5)
C15 C16 C17 C18 0.5(7)
C16 C17 C18 C19 -0.4(7)
C16 C17 C18 B2 177.7(4)
C17 C18 C19 C20 0.2(6)
B2 C18 C19 C20 -178.0(4)
C17 C18 B2 O7 19.5(7)
C17 C18 B2 O8 -158.5(4)
C19 C18 B2 O7 -162.5(4)
C19 C18 B2 O8 19.6(7)
C18 C19 C20 C15 0(1)
C7 C22 C23 C24 173.4(4)
C27 C22 C23 C24 -2.7(6)
C7 C22 C27 C26 -174.6(4)
C23 C22 C27 C26 1.6(6)
C22 C23 C24 C25 1.4(7)
C23 C24 C25 C26 1.1(6)
C23 C24 C25 B1 -177.8(4)
C24 C25 C26 C27 -2.2(6)
B1 C25 C26 C27 176.7(4)
C24 C25 B1 O5 7.0(7)
C24 C25 B1 O6 -174.7(4)
C26 C25 B1 O5 -171.8(4)
C26 C25 B1 O6 6.4(6)
C25 C26 C27 C22 0.9(7)
